data_7705438
loop_
_publ_author_name
'Harloff, J\"org'
'Schulz, Axel'
'Stoer, Philip'
'Villinger, Alexander'

_publ_section_title
;
 Pseudohalide HCN aggregate ions:
 [N<sub>3</sub>(HCN)<sub>3</sub>]<sup>-</sup>,
 [OCN(HCN)<sub>3</sub>]<sup>-</sup>, [SCN(HCN)<sub>2</sub>]<sup>-</sup>
 and [P(CN&#x00B7;HCN)<sub>2</sub>]<sup>-</sup>&#x2009;.
;
_journal_issue 38
_journal_name_full 'Dalton transactions (Cambridge, England : 2003)'
_journal_page_first 13345
_journal_page_last 13351
_journal_paper_doi 10.1039/d0dt02973d
_journal_volume 49
_journal_year 2020
_chemical_formula_moiety 'C36 H30 N P2 +, C O P -, C3 H6 O'
_chemical_formula_sum 'C40 H36 N O2 P3'
_chemical_formula_weight 655.61
_space_group_crystal_system triclinic
_space_group_IT_number 2
_space_group_name_Hall '-P 1'
_space_group_name_H-M_alt 'P -1'
_atom_sites_solution_hydrogens geom
_audit_creation_method SHELXL-2014/7
_audit_update_record
;
2020-08-20 deposited with the CCDC.	2020-09-14 downloaded from the CCDC.
;
_cell_angle_alpha 91.229(2)
_cell_angle_beta 95.309(2)
_cell_angle_gamma 91.786(2)
_cell_formula_units_Z 2
_cell_length_a 9.5122(6)
_cell_length_b 10.6129(7)
_cell_length_c 17.1311(12)
_cell_measurement_reflns_used 9727
_cell_measurement_temperature 123(2)
_cell_measurement_theta_max 25.51
_cell_measurement_theta_min 2.24
_cell_volume 1720.6(2)
_computing_cell_refinement 'Bruker Apex V7.51A'
_computing_data_collection 'Bruker Apex V7.51A'
_computing_data_reduction 'Bruker SAINT'
_computing_molecular_graphics 'ORTEP-3v2.01 (Farrugia, 1997)'
_computing_publication_material 'SHELXL-2014/7 (Sheldrick, 2014)'
_computing_structure_refinement 'SHELXL-2014/7 (Sheldrick, 2014)'
_computing_structure_solution 'Bruker SHELXTL'
_diffrn_ambient_temperature 123(2)
_diffrn_measured_fraction_theta_full 0.999
_diffrn_measured_fraction_theta_max 0.999
_diffrn_measurement_device_type 'Bruker D8 QUEST diffractometer'
_diffrn_measurement_method 'phi and omega scans'
_diffrn_radiation_type MoK\a
_diffrn_radiation_wavelength 0.71073
_diffrn_reflns_av_R_equivalents 0.1178
_diffrn_reflns_av_unetI/netI 0.0804
_diffrn_reflns_Laue_measured_fraction_full 0.999
_diffrn_reflns_Laue_measured_fraction_max 0.999
_diffrn_reflns_limit_h_max 12
_diffrn_reflns_limit_h_min -12
_diffrn_reflns_limit_k_max 14
_diffrn_reflns_limit_k_min -14
_diffrn_reflns_limit_l_max 22
_diffrn_reflns_limit_l_min -22
_diffrn_reflns_number 68849
_diffrn_reflns_point_group_measured_fraction_full 0.999
_diffrn_reflns_point_group_measured_fraction_max 0.999
_diffrn_reflns_theta_full 25.242
_diffrn_reflns_theta_max 27.995
_diffrn_reflns_theta_min 2.286
_diffrn_source 'microfocus sealed tube'
_exptl_absorpt_coefficient_mu 0.209
_exptl_absorpt_correction_T_max 0.7463
_exptl_absorpt_correction_T_min 0.7000
_exptl_absorpt_correction_type multi-scan
_exptl_absorpt_process_details '(SADABS; Sheldrick, 2014)'
_exptl_crystal_colour colourless
_exptl_crystal_density_diffrn 1.265
_exptl_crystal_description needle
_exptl_crystal_F_000 688
_exptl_crystal_size_max 0.290
_exptl_crystal_size_mid 0.050
_exptl_crystal_size_min 0.050
_refine_diff_density_max 0.458
_refine_diff_density_min -0.364
_refine_diff_density_rms 0.066
_refine_ls_extinction_method none
_refine_ls_goodness_of_fit_ref 1.027
_refine_ls_hydrogen_treatment constr
_refine_ls_matrix_type full
_refine_ls_number_parameters 489
_refine_ls_number_reflns 8300
_refine_ls_number_restraints 102
_refine_ls_restrained_S_all 1.029
_refine_ls_R_factor_all 0.1025
_refine_ls_R_factor_gt 0.0529
_refine_ls_shift/su_max 0.001
_refine_ls_shift/su_mean 0.000
_refine_ls_structure_factor_coef Fsqd
_refine_ls_weighting_details 'w=1/[\s^2^(Fo^2^)+(0.0325P)^2^+1.4054P] where P=(Fo^2^+2Fc^2^)/3'
_refine_ls_weighting_scheme calc
_refine_ls_wR_factor_gt 0.0948
_refine_ls_wR_factor_ref 0.1107
_reflns_Friedel_coverage 0.000
_reflns_number_gt 5487
_reflns_number_total 8300
_reflns_threshold_expression 'I > 2\s(I)'
_cod_data_source_file d0dt02973d2.cif
_cod_data_source_block is_ps279
_cod_depositor_comments 'Adding full bibliography for 7705438--7705442.cif.'
_cod_database_code 7705438
_shelx_shelxl_version_number 2014/7
_shelx_space_group_comment
;
The symmetry employed for this shelxl refinement is uniquely defined
by the following loop, which should always be used as a source of
symmetry information in preference to the above space-group names.
They are only intended as comments.
;
_shelx_estimated_absorpt_t_min 0.942
_shelx_estimated_absorpt_t_max 0.990

loop_
_space_group_symop_operation_xyz
'x, y, z'
'-x, -y, -z'

loop_
_atom_site_label
_atom_site_type_symbol
_atom_site_fract_x
_atom_site_fract_y
_atom_site_fract_z
_atom_site_U_iso_or_equiv
_atom_site_adp_type
_atom_site_occupancy
_atom_site_site_symmetry_order
_atom_site_calc_flag
_atom_site_refinement_flags_posn
_atom_site_refinement_flags_adp
_atom_site_refinement_flags_occupancy
_atom_site_disorder_assembly
_atom_site_disorder_group
P1A P 1.04303(13) 0.05046(12) 0.78499(8) 0.0383(4) Uani 0.829(3) 1 d D . P A 1
C1A C 1.0105(3) 0.1968(4) 0.7864(2) 0.0367(8) Uani 0.829(3) 1 d D . P A 1
O1A O 0.9895(3) 0.3080(3) 0.79145(19) 0.0710(10) Uani 0.829(3) 1 d D . P A 1
P1B P 0.9931(6) 0.1059(7) 0.7607(3) 0.0453(17) Uani 0.171(3) 1 d D U P A 2
C1B C 1.0657(16) 0.0278(14) 0.8309(8) 0.028(3) Uani 0.171(3) 1 d D U P A 2
O1B O 1.1229(12) -0.0262(11) 0.8854(6) 0.050(3) Uani 0.171(3) 1 d D U P A 2
P2 P 0.69544(5) 0.63610(5) 0.76174(3) 0.01394(13) Uani 1 1 d . . . . .
P3 P 0.47873(5) 0.43365(5) 0.77603(3) 0.01364(13) Uani 1 1 d . . . . .
N1 N 0.62468(17) 0.49951(16) 0.76071(10) 0.0159(4) Uani 1 1 d . . . . .
C2 C 0.8352(2) 0.6325(2) 0.69843(12) 0.0159(4) Uani 1 1 d . . . . .
C3 C 0.8654(2) 0.5204(2) 0.66091(12) 0.0205(5) Uani 1 1 d . . . . .
H3 H 0.8113 0.4455 0.6683 0.025 Uiso 1 1 calc R U . . .
C4 C 0.9749(2) 0.5183(2) 0.61261(14) 0.0282(6) Uani 1 1 d . . . . .
H4 H 0.9948 0.4421 0.5863 0.034 Uiso 1 1 calc R U . . .
C5 C 1.0546(2) 0.6263(3) 0.60283(13) 0.0296(6) Uani 1 1 d . . . . .
H5 H 1.1299 0.6242 0.5702 0.036 Uiso 1 1 calc R U . . .
C6 C 1.0256(2) 0.7375(3) 0.64016(13) 0.0277(6) Uani 1 1 d . . . . .
H6 H 1.0808 0.8118 0.6331 0.033 Uiso 1 1 calc R U . . .
C7 C 0.9163(2) 0.7412(2) 0.68790(13) 0.0224(5) Uani 1 1 d . . . . .
H7 H 0.8965 0.8180 0.7136 0.027 Uiso 1 1 calc R U . . .
C8 C 0.5781(2) 0.7558(2) 0.72572(13) 0.0176(5) Uani 1 1 d . . . . .
C9 C 0.5619(2) 0.7775(2) 0.64520(14) 0.0254(5) Uani 1 1 d . . . . .
H9 H 0.6206 0.7368 0.6112 0.030 Uiso 1 1 calc R U . . .
C10 C 0.4600(3) 0.8586(2) 0.61495(16) 0.0349(6) Uani 1 1 d . . . . .
H10 H 0.4485 0.8728 0.5602 0.042 Uiso 1 1 calc R U . . .
C11 C 0.3754(3) 0.9185(2) 0.66436(17) 0.0340(6) Uani 1 1 d . . . . .
H11 H 0.3061 0.9742 0.6434 0.041 Uiso 1 1 calc R U . . .
C12 C 0.3906(2) 0.8984(2) 0.74368(16) 0.0315(6) Uani 1 1 d . . . . .
H12 H 0.3320 0.9401 0.7773 0.038 Uiso 1 1 calc R U . . .
C13 C 0.4916(2) 0.8169(2) 0.77459(14) 0.0237(5) Uani 1 1 d . . . . .
H13 H 0.5017 0.8029 0.8294 0.028 Uiso 1 1 calc R U . . .
C14 C 0.7712(2) 0.6840(2) 0.85864(12) 0.0155(4) Uani 1 1 d . . . . .
C15 C 0.8062(2) 0.8100(2) 0.87760(13) 0.0208(5) Uani 1 1 d . . . . .
H15 H 0.7882 0.8728 0.8396 0.025 Uiso 1 1 calc R U . . .
C16 C 0.8676(2) 0.8435(2) 0.95202(14) 0.0267(5) Uani 1 1 d . . . . .
H16 H 0.8916 0.9294 0.9650 0.032 Uiso 1 1 calc R U . . .
C17 C 0.8939(2) 0.7524(2) 1.00745(13) 0.0273(6) Uani 1 1 d . . . . .
H17 H 0.9344 0.7760 1.0587 0.033 Uiso 1 1 calc R U . . .
C18 C 0.8614(2) 0.6266(2) 0.98845(13) 0.0256(5) Uani 1 1 d . . . . .
H18 H 0.8805 0.5640 1.0265 0.031 Uiso 1 1 calc R U . . .
C19 C 0.8012(2) 0.5919(2) 0.91427(13) 0.0207(5) Uani 1 1 d . . . . .
H19 H 0.7801 0.5055 0.9011 0.025 Uiso 1 1 calc R U . . .
C20 C 0.3821(2) 0.3864(2) 0.68407(12) 0.0163(5) Uani 1 1 d . . . . .
C21 C 0.4069(3) 0.4519(2) 0.61713(13) 0.0262(5) Uani 1 1 d . . . . .
H21 H 0.4729 0.5214 0.6207 0.031 Uiso 1 1 calc R U . . .
C22 C 0.3364(3) 0.4170(3) 0.54535(14) 0.0319(6) Uani 1 1 d . . . . .
H22 H 0.3532 0.4629 0.4999 0.038 Uiso 1 1 calc R U . . .
C23 C 0.2419(2) 0.3159(2) 0.53971(13) 0.0248(5) Uani 1 1 d . . . . .
H23 H 0.1946 0.2909 0.4903 0.030 Uiso 1 1 calc R U . . .
C24 C 0.2157(2) 0.2506(2) 0.60585(14) 0.0266(5) Uani 1 1 d . . . . .
H24 H 0.1497 0.1812 0.6019 0.032 Uiso 1 1 calc R U . . .
C25 C 0.2849(2) 0.2856(2) 0.67798(13) 0.0224(5) Uani 1 1 d . . . . .
H25 H 0.2658 0.2407 0.7234 0.027 Uiso 1 1 calc R U . . .
C26 C 0.5133(2) 0.2943(2) 0.83139(12) 0.0153(4) Uani 1 1 d . . . . .
C27 C 0.6493(2) 0.2470(2) 0.83775(12) 0.0179(5) Uani 1 1 d . . . . .
H27 H 0.7235 0.2900 0.8147 0.021 Uiso 1 1 calc R U . . .
C28 C 0.6750(2) 0.1371(2) 0.87790(13) 0.0218(5) Uani 1 1 d . . . . .
H28 H 0.7672 0.1045 0.8825 0.026 Uiso 1 1 calc R U . . .
C29 C 0.5668(2) 0.0745(2) 0.91144(13) 0.0238(5) Uani 1 1 d . . . . .
H29 H 0.5849 -0.0013 0.9386 0.029 Uiso 1 1 calc R U . . .
C30 C 0.4325(2) 0.1215(2) 0.90570(13) 0.0235(5) Uani 1 1 d . . . . .
H30 H 0.3587 0.0780 0.9288 0.028 Uiso 1 1 calc R U . . .
C31 C 0.4052(2) 0.2320(2) 0.86632(12) 0.0194(5) Uani 1 1 d . . . . .
H31 H 0.3133 0.2651 0.8631 0.023 Uiso 1 1 calc R U . . .
C32 C 0.3702(2) 0.52971(19) 0.83187(12) 0.0143(4) Uani 1 1 d . . . . .
C33 C 0.2417(2) 0.5743(2) 0.80168(13) 0.0248(5) Uani 1 1 d . . . . .
H33 H 0.2017 0.5471 0.7510 0.030 Uiso 1 1 calc R U . . .
C34 C 0.1715(2) 0.6589(3) 0.84594(14) 0.0310(6) Uani 1 1 d . . . . .
H34 H 0.0832 0.6896 0.8253 0.037 Uiso 1 1 calc R U . . .
C35 C 0.2289(2) 0.6988(2) 0.91959(14) 0.0271(5) Uani 1 1 d . . . . .
H35 H 0.1814 0.7584 0.9489 0.032 Uiso 1 1 calc R U . . .
C36 C 0.3558(2) 0.6522(2) 0.95081(13) 0.0222(5) Uani 1 1 d . . . . .
H36 H 0.3943 0.6781 1.0020 0.027 Uiso 1 1 calc R U . . .
C37 C 0.4261(2) 0.5678(2) 0.90711(12) 0.0181(5) Uani 1 1 d . . . . .
H37 H 0.5130 0.5355 0.9285 0.022 Uiso 1 1 calc R U . . .
O2A O 1.2339(5) 0.7407(4) 0.4605(2) 0.0608(11) Uani 0.679(3) 1 d D U P B 1
C38A C 1.2408(5) 0.8332(4) 0.4229(3) 0.0296(8) Uiso 0.679(3) 1 d D U P B 1
C39A C 1.1635(9) 0.9491(7) 0.4427(6) 0.060(2) Uani 0.679(3) 1 d D U P B 1
H39A H 1.0973 0.9699 0.3979 0.090 Uiso 0.679(3) 1 calc R U P B 1
H39B H 1.2315 1.0197 0.4547 0.090 Uiso 0.679(3) 1 calc R U P B 1
H39C H 1.1112 0.9333 0.4884 0.090 Uiso 0.679(3) 1 calc R U P B 1
C40A C 1.3242(11) 0.8400(10) 0.3525(6) 0.062(3) Uani 0.679(3) 1 d D U P B 1
H40A H 1.2628 0.8663 0.3070 0.093 Uiso 0.679(3) 1 calc R U P B 1
H40B H 1.3608 0.7569 0.3415 0.093 Uiso 0.679(3) 1 calc R U P B 1
H40C H 1.4031 0.9014 0.3632 0.093 Uiso 0.679(3) 1 calc R U P B 1
O2B O 1.170(2) 0.7899(15) 0.4723(11) 0.042(4) Uiso 0.141(3) 1 d D U P C 2
C38B C 1.217(2) 0.8601(17) 0.4269(14) 0.0296(8) Uiso 0.141(3) 1 d D U P C 2
C39B C 1.162(3) 0.9897(18) 0.4160(16) 0.036(6) Uiso 0.141(3) 1 d D U P C 2
H39D H 1.2134 1.0333 0.3769 0.054 Uiso 0.141(3) 1 calc R U P C 2
H39E H 1.0613 0.9836 0.3981 0.054 Uiso 0.141(3) 1 calc R U P C 2
H39F H 1.1758 1.0372 0.4660 0.054 Uiso 0.141(3) 1 calc R U P C 2
C40B C 1.346(3) 0.827(2) 0.3860(15) 0.038(6) Uiso 0.141(3) 1 d D U P C 2
H40D H 1.3690 0.8949 0.3514 0.056 Uiso 0.141(3) 1 calc R U P C 2
H40E H 1.4256 0.8148 0.4252 0.056 Uiso 0.141(3) 1 calc R U P C 2
H40F H 1.3253 0.7484 0.3550 0.056 Uiso 0.141(3) 1 calc R U P C 2
O2C O 1.168(2) 0.7562(16) 0.4486(10) 0.024(4) Uiso 0.133(3) 1 d D U P D 3
C38C C 1.2151(18) 0.8494(17) 0.4212(11) 0.0296(8) Uiso 0.133(3) 1 d D U P D 3
C39C C 1.308(3) 0.839(3) 0.3554(16) 0.011(6) Uiso 0.133(3) 1 d D U P D 3
H39G H 1.3371 0.9240 0.3401 0.016 Uiso 0.133(3) 1 calc R U P D 3
H39H H 1.3921 0.7924 0.3726 0.016 Uiso 0.133(3) 1 calc R U P D 3
H39I H 1.2560 0.7950 0.3104 0.016 Uiso 0.133(3) 1 calc R U P D 3
C40C C 1.186(3) 0.980(2) 0.450(2) 0.022(6) Uiso 0.133(3) 1 d D U P D 3
H40G H 1.2344 1.0420 0.4191 0.033 Uiso 0.133(3) 1 calc R U P D 3
H40H H 1.0838 0.9928 0.4429 0.033 Uiso 0.133(3) 1 calc R U P D 3
H40I H 1.2198 0.9902 0.5052 0.033 Uiso 0.133(3) 1 calc R U P D 3
O2D O 1.293(6) 0.831(5) 0.368(3) 0.032(9) Uiso 0.047(3) 1 d D U P E 4
C38D C 1.222(4) 0.866(4) 0.418(2) 0.0296(8) Uiso 0.047(3) 1 d D U P E 4
C39D C 1.241(7) 0.998(4) 0.452(4) 0.037(9) Uiso 0.047(3) 1 d D U P E 4
H39J H 1.1745 1.0096 0.4917 0.055 Uiso 0.047(3) 1 calc R U P E 4
H39K H 1.3377 1.0112 0.4760 0.055 Uiso 0.047(3) 1 calc R U P E 4
H39L H 1.2222 1.0583 0.4101 0.055 Uiso 0.047(3) 1 calc R U P E 4
C40D C 1.112(6) 0.781(5) 0.449(4) 0.033(9) Uiso 0.047(3) 1 d D U P E 4
H40J H 1.0660 0.8268 0.4895 0.050 Uiso 0.047(3) 1 calc R U P E 4
H40K H 1.0417 0.7541 0.4063 0.050 Uiso 0.047(3) 1 calc R U P E 4
H40L H 1.1573 0.7070 0.4722 0.050 Uiso 0.047(3) 1 calc R U P E 4

loop_
_atom_site_aniso_label
_atom_site_aniso_U_11
_atom_site_aniso_U_22
_atom_site_aniso_U_33
_atom_site_aniso_U_23
_atom_site_aniso_U_13
_atom_site_aniso_U_12
P1A 0.0286(6) 0.0299(7) 0.0573(9) -0.0122(6) 0.0144(6) -0.0074(5)
C1A 0.0302(18) 0.044(2) 0.037(2) 0.0055(18) 0.0092(15) -0.0019(17)
O1A 0.0632(19) 0.0495(19) 0.106(3) 0.0322(17) 0.0250(17) 0.0166(14)
P1B 0.033(3) 0.054(5) 0.049(3) -0.002(3) 0.008(2) -0.001(3)
C1B 0.032(7) 0.026(7) 0.026(7) -0.011(5) 0.010(6) -0.013(5)
O1B 0.050(7) 0.051(7) 0.047(7) 0.001(5) 0.004(5) -0.003(5)
P2 0.0137(3) 0.0153(3) 0.0128(3) -0.0010(2) 0.0014(2) 0.0005(2)
P3 0.0138(3) 0.0159(3) 0.0113(3) -0.0006(2) 0.0021(2) 0.0001(2)
N1 0.0154(9) 0.0149(9) 0.0176(9) -0.0012(7) 0.0035(7) 0.0005(7)
C2 0.0128(10) 0.0232(12) 0.0118(10) 0.0030(9) 0.0004(8) 0.0014(9)
C3 0.0212(11) 0.0231(12) 0.0181(11) 0.0020(9) 0.0055(9) 0.0032(9)
C4 0.0295(13) 0.0344(15) 0.0225(13) 0.0036(11) 0.0082(10) 0.0136(11)
C5 0.0171(12) 0.0534(17) 0.0199(13) 0.0127(12) 0.0062(10) 0.0072(11)
C6 0.0182(12) 0.0425(16) 0.0217(13) 0.0061(11) 0.0006(10) -0.0088(11)
C7 0.0215(12) 0.0259(13) 0.0189(12) -0.0012(10) 0.0000(9) -0.0054(10)
C8 0.0142(10) 0.0150(11) 0.0226(12) -0.0007(9) -0.0024(9) -0.0004(9)
C9 0.0255(12) 0.0257(13) 0.0243(13) 0.0018(10) -0.0018(10) 0.0006(10)
C10 0.0342(14) 0.0338(15) 0.0344(15) 0.0100(12) -0.0107(12) 0.0005(12)
C11 0.0215(13) 0.0246(14) 0.0537(18) 0.0053(13) -0.0102(12) 0.0039(10)
C12 0.0233(13) 0.0226(13) 0.0480(17) -0.0057(12) 0.0017(11) 0.0040(10)
C13 0.0195(12) 0.0227(12) 0.0285(13) -0.0022(10) 0.0016(10) 0.0008(10)
C14 0.0124(10) 0.0204(11) 0.0140(11) -0.0017(9) 0.0028(8) 0.0013(8)
C15 0.0196(11) 0.0223(12) 0.0205(12) -0.0024(9) 0.0005(9) 0.0040(9)
C16 0.0225(12) 0.0296(14) 0.0268(13) -0.0112(11) -0.0007(10) 0.0005(10)
C17 0.0173(11) 0.0470(16) 0.0168(12) -0.0076(11) -0.0007(9) 0.0022(11)
C18 0.0198(12) 0.0391(15) 0.0179(12) 0.0050(11) 0.0005(9) 0.0031(10)
C19 0.0194(11) 0.0235(12) 0.0189(12) 0.0021(9) 0.0010(9) -0.0001(9)
C20 0.0166(11) 0.0190(11) 0.0134(11) -0.0030(9) 0.0017(8) 0.0032(9)
C21 0.0316(13) 0.0298(14) 0.0163(12) 0.0002(10) 0.0017(10) -0.0113(11)
C22 0.0369(14) 0.0440(16) 0.0141(12) 0.0020(11) 0.0018(10) -0.0074(12)
C23 0.0256(12) 0.0322(14) 0.0155(12) -0.0083(10) -0.0032(9) 0.0059(10)
C24 0.0245(12) 0.0254(13) 0.0280(13) -0.0026(10) -0.0059(10) -0.0034(10)
C25 0.0234(12) 0.0248(13) 0.0182(12) 0.0022(10) -0.0008(9) -0.0035(10)
C26 0.0186(11) 0.0170(11) 0.0104(10) -0.0014(8) 0.0016(8) -0.0002(9)
C27 0.0196(11) 0.0191(12) 0.0156(11) -0.0014(9) 0.0047(9) 0.0001(9)
C28 0.0254(12) 0.0220(12) 0.0184(12) -0.0017(9) 0.0021(9) 0.0087(10)
C29 0.0371(14) 0.0178(12) 0.0170(11) 0.0025(9) 0.0024(10) 0.0042(10)
C30 0.0284(13) 0.0267(13) 0.0157(11) 0.0037(10) 0.0041(9) -0.0042(10)
C31 0.0175(11) 0.0246(12) 0.0162(11) 0.0023(9) 0.0021(9) 0.0018(9)
C32 0.0140(10) 0.0168(11) 0.0123(10) -0.0004(8) 0.0027(8) 0.0001(8)
C33 0.0176(11) 0.0381(15) 0.0180(12) -0.0040(10) -0.0025(9) 0.0055(10)
C34 0.0183(12) 0.0474(17) 0.0272(14) -0.0033(12) -0.0019(10) 0.0137(11)
C35 0.0239(12) 0.0344(14) 0.0237(13) -0.0049(11) 0.0057(10) 0.0089(11)
C36 0.0231(12) 0.0283(13) 0.0151(11) -0.0034(10) 0.0024(9) 0.0029(10)
C37 0.0163(11) 0.0245(12) 0.0135(11) 0.0014(9) 0.0000(8) 0.0038(9)
O2A 0.085(3) 0.056(3) 0.042(2) 0.0135(18) 0.008(2) -0.016(2)
C39A 0.066(5) 0.066(4) 0.048(4) -0.011(4) 0.010(3) 0.013(4)
C40A 0.071(5) 0.062(4) 0.059(5) -0.011(3) 0.041(3) -0.004(3)

loop_
_atom_type_symbol
_atom_type_description
_atom_type_scat_dispersion_real
_atom_type_scat_dispersion_imag
_atom_type_scat_source
C C 0.0033 0.0016 'International Tables Vol C Tables 4.2.6.8 and 6.1.1.4'
H H 0.0000 0.0000 'International Tables Vol C Tables 4.2.6.8 and 6.1.1.4'
N N 0.0061 0.0033 'International Tables Vol C Tables 4.2.6.8 and 6.1.1.4'
O O 0.0106 0.0060 'International Tables Vol C Tables 4.2.6.8 and 6.1.1.4'
P P 0.1023 0.0942 'International Tables Vol C Tables 4.2.6.8 and 6.1.1.4'

loop_
_geom_angle_atom_site_label_1
_geom_angle_atom_site_label_2
_geom_angle_atom_site_label_3
_geom_angle
_geom_angle_site_symmetry_1
_geom_angle_site_symmetry_3
_geom_angle_publ_flag
O1A C1A P1A 176.4(4) . . ?
O1B C1B P1B 177.1(15) . . ?
N1 P2 C2 107.70(10) . . ?
N1 P2 C8 114.17(10) . . ?
C2 P2 C8 106.66(10) . . ?
N1 P2 C14 111.67(10) . . ?
C2 P2 C14 108.03(9) . . ?
C8 P2 C14 108.33(10) . . ?
N1 P3 C32 113.88(9) . . ?
N1 P3 C26 108.60(9) . . ?
C32 P3 C26 106.70(9) . . ?
N1 P3 C20 109.91(10) . . ?
C32 P3 C20 109.52(9) . . ?
C26 P3 C20 108.03(10) . . ?
P2 N1 P3 139.16(12) . . ?
C3 C2 C7 119.54(19) . . ?
C3 C2 P2 120.20(16) . . ?
C7 C2 P2 120.24(17) . . ?
C4 C3 C2 119.8(2) . . ?
C4 C3 H3 120.1 . . ?
C2 C3 H3 120.1 . . ?
C5 C4 C3 120.1(2) . . ?
C5 C4 H4 119.9 . . ?
C3 C4 H4 119.9 . . ?
C4 C5 C6 120.4(2) . . ?
C4 C5 H5 119.8 . . ?
C6 C5 H5 119.8 . . ?
C5 C6 C7 120.1(2) . . ?
C5 C6 H6 120.0 . . ?
C7 C6 H6 120.0 . . ?
C6 C7 C2 120.1(2) . . ?
C6 C7 H7 120.0 . . ?
C2 C7 H7 120.0 . . ?
C13 C8 C9 119.2(2) . . ?
C13 C8 P2 121.46(17) . . ?
C9 C8 P2 118.99(17) . . ?
C10 C9 C8 120.0(2) . . ?
C10 C9 H9 120.0 . . ?
C8 C9 H9 120.0 . . ?
C11 C10 C9 120.0(2) . . ?
C11 C10 H10 120.0 . . ?
C9 C10 H10 120.0 . . ?
C12 C11 C10 120.6(2) . . ?
C12 C11 H11 119.7 . . ?
C10 C11 H11 119.7 . . ?
C11 C12 C13 120.0(2) . . ?
C11 C12 H12 120.0 . . ?
C13 C12 H12 120.0 . . ?
C12 C13 C8 120.3(2) . . ?
C12 C13 H13 119.8 . . ?
C8 C13 H13 119.8 . . ?
C15 C14 C19 119.7(2) . . ?
C15 C14 P2 121.16(16) . . ?
C19 C14 P2 119.11(17) . . ?
C16 C15 C14 119.8(2) . . ?
C16 C15 H15 120.1 . . ?
C14 C15 H15 120.1 . . ?
C17 C16 C15 120.3(2) . . ?
C17 C16 H16 119.9 . . ?
C15 C16 H16 119.9 . . ?
C16 C17 C18 120.1(2) . . ?
C16 C17 H17 120.0 . . ?
C18 C17 H17 120.0 . . ?
C19 C18 C17 120.1(2) . . ?
C19 C18 H18 119.9 . . ?
C17 C18 H18 119.9 . . ?
C18 C19 C14 120.0(2) . . ?
C18 C19 H19 120.0 . . ?
C14 C19 H19 120.0 . . ?
C25 C20 C21 119.0(2) . . ?
C25 C20 P3 121.99(16) . . ?
C21 C20 P3 118.97(17) . . ?
C22 C21 C20 120.5(2) . . ?
C22 C21 H21 119.7 . . ?
C20 C21 H21 119.7 . . ?
C23 C22 C21 120.0(2) . . ?
C23 C22 H22 120.0 . . ?
C21 C22 H22 120.0 . . ?
C22 C23 C24 120.0(2) . . ?
C22 C23 H23 120.0 . . ?
C24 C23 H23 120.0 . . ?
C23 C24 C25 120.4(2) . . ?
C23 C24 H24 119.8 . . ?
C25 C24 H24 119.8 . . ?
C24 C25 C20 120.1(2) . . ?
C24 C25 H25 120.0 . . ?
C20 C25 H25 120.0 . . ?
C31 C26 C27 120.1(2) . . ?
C31 C26 P3 120.53(16) . . ?
C27 C26 P3 119.38(16) . . ?
C28 C27 C26 119.5(2) . . ?
C28 C27 H27 120.3 . . ?
C26 C27 H27 120.3 . . ?
C29 C28 C27 120.2(2) . . ?
C29 C28 H28 119.9 . . ?
C27 C28 H28 119.9 . . ?
C30 C29 C28 120.4(2) . . ?
C30 C29 H29 119.8 . . ?
C28 C29 H29 119.8 . . ?
C29 C30 C31 120.2(2) . . ?
C29 C30 H30 119.9 . . ?
C31 C30 H30 119.9 . . ?
C30 C31 C26 119.7(2) . . ?
C30 C31 H31 120.2 . . ?
C26 C31 H31 120.2 . . ?
C33 C32 C37 119.67(19) . . ?
C33 C32 P3 123.27(16) . . ?
C37 C32 P3 116.87(15) . . ?
C32 C33 C34 119.6(2) . . ?
C32 C33 H33 120.2 . . ?
C34 C33 H33 120.2 . . ?
C35 C34 C33 120.5(2) . . ?
C35 C34 H34 119.7 . . ?
C33 C34 H34 119.7 . . ?
C34 C35 C36 120.1(2) . . ?
C34 C35 H35 120.0 . . ?
C36 C35 H35 120.0 . . ?
C37 C36 C35 119.6(2) . . ?
C37 C36 H36 120.2 . . ?
C35 C36 H36 120.2 . . ?
C36 C37 C32 120.4(2) . . ?
C36 C37 H37 119.8 . . ?
C32 C37 H37 119.8 . . ?
O2A C38A C39A 121.2(5) . . ?
O2A C38A C40A 122.3(5) . . ?
C39A C38A C40A 116.5(5) . . ?
C38A C39A H39A 109.5 . . ?
C38A C39A H39B 109.5 . . ?
H39A C39A H39B 109.5 . . ?
C38A C39A H39C 109.5 . . ?
H39A C39A H39C 109.5 . . ?
H39B C39A H39C 109.5 . . ?
C38A C40A H40A 109.5 . . ?
C38A C40A H40B 109.5 . . ?
H40A C40A H40B 109.5 . . ?
C38A C40A H40C 109.5 . . ?
H40A C40A H40C 109.5 . . ?
H40B C40A H40C 109.5 . . ?
O2B C38B C39B 121.0(14) . . ?
O2B C38B C40B 121.0(13) . . ?
C39B C38B C40B 117.7(11) . . ?
C38B C39B H39D 109.5 . . ?
C38B C39B H39E 109.5 . . ?
H39D C39B H39E 109.5 . . ?
C38B C39B H39F 109.5 . . ?
H39D C39B H39F 109.5 . . ?
H39E C39B H39F 109.5 . . ?
C38B C40B H40D 109.5 . . ?
C38B C40B H40E 109.5 . . ?
H40D C40B H40E 109.5 . . ?
C38B C40B H40F 109.5 . . ?
H40D C40B H40F 109.5 . . ?
H40E C40B H40F 109.5 . . ?
O2C C38C C39C 120.2(15) . . ?
O2C C38C C40C 123.0(15) . . ?
C39C C38C C40C 116.8(11) . . ?
C38C C39C H39G 109.5 . . ?
C38C C39C H39H 109.5 . . ?
H39G C39C H39H 109.5 . . ?
C38C C39C H39I 109.5 . . ?
H39G C39C H39I 109.5 . . ?
H39H C39C H39I 109.5 . . ?
C38C C40C H40G 109.5 . . ?
C38C C40C H40H 109.5 . . ?
H40G C40C H40H 109.5 . . ?
C38C C40C H40I 109.5 . . ?
H40G C40C H40I 109.5 . . ?
H40H C40C H40I 109.5 . . ?
O2D C38D C39D 120.9(16) . . ?
O2D C38D C40D 121.7(15) . . ?
C39D C38D C40D 117.4(13) . . ?
C38D C39D H39J 109.5 . . ?
C38D C39D H39K 109.5 . . ?
H39J C39D H39K 109.5 . . ?
C38D C39D H39L 109.5 . . ?
H39J C39D H39L 109.5 . . ?
H39K C39D H39L 109.5 . . ?
C38D C40D H40J 109.5 . . ?
C38D C40D H40K 109.5 . . ?
H40J C40D H40K 109.5 . . ?
C38D C40D H40L 109.5 . . ?
H40J C40D H40L 109.5 . . ?
H40K C40D H40L 109.5 . . ?

loop_
_geom_bond_atom_site_label_1
_geom_bond_atom_site_label_2
_geom_bond_distance
_geom_bond_site_symmetry_2
_geom_bond_publ_flag
P1A C1A 1.593(4) . ?
C1A O1A 1.206(4) . ?
P1B C1B 1.591(9) . ?
C1B O1B 1.202(9) . ?
P2 N1 1.5782(18) . ?
P2 C2 1.793(2) . ?
P2 C8 1.799(2) . ?
P2 C14 1.803(2) . ?
P3 N1 1.5811(18) . ?
P3 C32 1.796(2) . ?
P3 C26 1.797(2) . ?
P3 C20 1.802(2) . ?
C2 C3 1.391(3) . ?
C2 C7 1.392(3) . ?
C3 C4 1.389(3) . ?
C3 H3 0.9500 . ?
C4 C5 1.377(4) . ?
C4 H4 0.9500 . ?
C5 C6 1.378(4) . ?
C5 H5 0.9500 . ?
C6 C7 1.382(3) . ?
C6 H6 0.9500 . ?
C7 H7 0.9500 . ?
C8 C13 1.391(3) . ?
C8 C9 1.399(3) . ?
C9 C10 1.388(3) . ?
C9 H9 0.9500 . ?
C10 C11 1.380(4) . ?
C10 H10 0.9500 . ?
C11 C12 1.375(4) . ?
C11 H11 0.9500 . ?
C12 C13 1.388(3) . ?
C12 H12 0.9500 . ?
C13 H13 0.9500 . ?
C14 C15 1.392(3) . ?
C14 C19 1.397(3) . ?
C15 C16 1.387(3) . ?
C15 H15 0.9500 . ?
C16 C17 1.382(3) . ?
C16 H16 0.9500 . ?
C17 C18 1.386(3) . ?
C17 H17 0.9500 . ?
C18 C19 1.382(3) . ?
C18 H18 0.9500 . ?
C19 H19 0.9500 . ?
C20 C25 1.387(3) . ?
C20 C21 1.389(3) . ?
C21 C22 1.383(3) . ?
C21 H21 0.9500 . ?
C22 C23 1.374(3) . ?
C22 H22 0.9500 . ?
C23 C24 1.378(3) . ?
C23 H23 0.9500 . ?
C24 C25 1.383(3) . ?
C24 H24 0.9500 . ?
C25 H25 0.9500 . ?
C26 C31 1.393(3) . ?
C26 C27 1.398(3) . ?
C27 C28 1.384(3) . ?
C27 H27 0.9500 . ?
C28 C29 1.383(3) . ?
C28 H28 0.9500 . ?
C29 C30 1.382(3) . ?
C29 H29 0.9500 . ?
C30 C31 1.384(3) . ?
C30 H30 0.9500 . ?
C31 H31 0.9500 . ?
C32 C33 1.384(3) . ?
C32 C37 1.394(3) . ?
C33 C34 1.389(3) . ?
C33 H33 0.9500 . ?
C34 C35 1.380(3) . ?
C34 H34 0.9500 . ?
C35 C36 1.384(3) . ?
C35 H35 0.9500 . ?
C36 C37 1.382(3) . ?
C36 H36 0.9500 . ?
C37 H37 0.9500 . ?
O2A C38A 1.189(4) . ?
C38A C39A 1.501(7) . ?
C38A C40A 1.505(7) . ?
C39A H39A 0.9800 . ?
C39A H39B 0.9800 . ?
C39A H39C 0.9800 . ?
C40A H40A 0.9800 . ?
C40A H40B 0.9800 . ?
C40A H40C 0.9800 . ?
O2B C38B 1.197(9) . ?
C38B C39B 1.497(11) . ?
C38B C40B 1.509(11) . ?
C39B H39D 0.9800 . ?
C39B H39E 0.9800 . ?
C39B H39F 0.9800 . ?
C40B H40D 0.9800 . ?
C40B H40E 0.9800 . ?
C40B H40F 0.9800 . ?
O2C C38C 1.195(9) . ?
C38C C39C 1.501(11) . ?
C38C C40C 1.502(12) . ?
C39C H39G 0.9800 . ?
C39C H39H 0.9800 . ?
C39C H39I 0.9800 . ?
C40C H40G 0.9800 . ?
C40C H40H 0.9800 . ?
C40C H40I 0.9800 . ?
O2D C38D 1.196(9) . ?
C38D C39D 1.499(11) . ?
C38D C40D 1.505(12) . ?
C39D H39J 0.9800 . ?
C39D H39K 0.9800 . ?
C39D H39L 0.9800 . ?
C40D H40J 0.9800 . ?
C40D H40K 0.9800 . ?
C40D H40L 0.9800 . ?

loop_
_geom_torsion_atom_site_label_1
_geom_torsion_atom_site_label_2
_geom_torsion_atom_site_label_3
_geom_torsion_atom_site_label_4
_geom_torsion
_geom_torsion_site_symmetry_1
_geom_torsion_site_symmetry_2
_geom_torsion_site_symmetry_3
_geom_torsion_site_symmetry_4
_geom_torsion_publ_flag
C2 P2 N1 P3 -155.93(17) . . . . ?
C8 P2 N1 P3 -37.7(2) . . . . ?
C14 P2 N1 P3 85.62(19) . . . . ?
C32 P3 N1 P2 -18.7(2) . . . . ?
C26 P3 N1 P2 -137.43(17) . . . . ?
C20 P3 N1 P2 104.58(18) . . . . ?
N1 P2 C2 C3 -1.6(2) . . . . ?
C8 P2 C2 C3 -124.59(17) . . . . ?
C14 P2 C2 C3 119.14(18) . . . . ?
N1 P2 C2 C7 179.84(17) . . . . ?
C8 P2 C2 C7 56.88(19) . . . . ?
C14 P2 C2 C7 -59.4(2) . . . . ?
C7 C2 C3 C4 -0.8(3) . . . . ?
P2 C2 C3 C4 -179.32(17) . . . . ?
C2 C3 C4 C5 1.0(3) . . . . ?
C3 C4 C5 C6 -0.7(4) . . . . ?
C4 C5 C6 C7 0.2(3) . . . . ?
C5 C6 C7 C2 0.0(3) . . . . ?
C3 C2 C7 C6 0.3(3) . . . . ?
P2 C2 C7 C6 178.83(17) . . . . ?
N1 P2 C8 C13 85.92(19) . . . . ?
C2 P2 C8 C13 -155.26(18) . . . . ?
C14 P2 C8 C13 -39.2(2) . . . . ?
N1 P2 C8 C9 -86.71(19) . . . . ?
C2 P2 C8 C9 32.1(2) . . . . ?
C14 P2 C8 C9 148.19(17) . . . . ?
C13 C8 C9 C10 -0.4(3) . . . . ?
P2 C8 C9 C10 172.45(18) . . . . ?
C8 C9 C10 C11 0.5(4) . . . . ?
C9 C10 C11 C12 -0.3(4) . . . . ?
C10 C11 C12 C13 -0.1(4) . . . . ?
C11 C12 C13 C8 0.2(3) . . . . ?
C9 C8 C13 C12 0.0(3) . . . . ?
P2 C8 C13 C12 -172.62(18) . . . . ?
N1 P2 C14 C15 -163.37(16) . . . . ?
C2 P2 C14 C15 78.37(19) . . . . ?
C8 P2 C14 C15 -36.8(2) . . . . ?
N1 P2 C14 C19 19.68(19) . . . . ?
C2 P2 C14 C19 -98.57(18) . . . . ?
C8 P2 C14 C19 146.25(16) . . . . ?
C19 C14 C15 C16 -1.5(3) . . . . ?
P2 C14 C15 C16 -178.40(17) . . . . ?
C14 C15 C16 C17 -0.1(3) . . . . ?
C15 C16 C17 C18 1.1(3) . . . . ?
C16 C17 C18 C19 -0.7(3) . . . . ?
C17 C18 C19 C14 -0.9(3) . . . . ?
C15 C14 C19 C18 1.9(3) . . . . ?
P2 C14 C19 C18 178.93(16) . . . . ?
N1 P3 C20 C25 152.77(17) . . . . ?
C32 P3 C20 C25 -81.42(19) . . . . ?
C26 P3 C20 C25 34.4(2) . . . . ?
N1 P3 C20 C21 -26.5(2) . . . . ?
C32 P3 C20 C21 99.29(19) . . . . ?
C26 P3 C20 C21 -144.86(18) . . . . ?
C25 C20 C21 C22 -0.4(3) . . . . ?
P3 C20 C21 C22 178.96(19) . . . . ?
C20 C21 C22 C23 -0.6(4) . . . . ?
C21 C22 C23 C24 1.1(4) . . . . ?
C22 C23 C24 C25 -0.5(4) . . . . ?
C23 C24 C25 C20 -0.5(3) . . . . ?
C21 C20 C25 C24 0.9(3) . . . . ?
P3 C20 C25 C24 -178.39(17) . . . . ?
N1 P3 C26 C31 167.17(17) . . . . ?
C32 P3 C26 C31 44.0(2) . . . . ?
C20 P3 C26 C31 -73.67(19) . . . . ?
N1 P3 C26 C27 -14.2(2) . . . . ?
C32 P3 C26 C27 -137.37(17) . . . . ?
C20 P3 C26 C27 104.95(18) . . . . ?
C31 C26 C27 C28 1.0(3) . . . . ?
P3 C26 C27 C28 -177.63(16) . . . . ?
C26 C27 C28 C29 0.0(3) . . . . ?
C27 C28 C29 C30 -0.5(3) . . . . ?
C28 C29 C30 C31 -0.1(3) . . . . ?
C29 C30 C31 C26 1.1(3) . . . . ?
C27 C26 C31 C30 -1.5(3) . . . . ?
P3 C26 C31 C30 177.07(17) . . . . ?
N1 P3 C32 C33 114.4(2) . . . . ?
C26 P3 C32 C33 -125.8(2) . . . . ?
C20 P3 C32 C33 -9.1(2) . . . . ?
N1 P3 C32 C37 -60.46(19) . . . . ?
C26 P3 C32 C37 59.34(19) . . . . ?
C20 P3 C32 C37 176.03(17) . . . . ?
C37 C32 C33 C34 1.6(3) . . . . ?
P3 C32 C33 C34 -173.14(19) . . . . ?
C32 C33 C34 C35 0.0(4) . . . . ?
C33 C34 C35 C36 -1.6(4) . . . . ?
C34 C35 C36 C37 1.5(4) . . . . ?
C35 C36 C37 C32 0.2(3) . . . . ?
C33 C32 C37 C36 -1.7(3) . . . . ?
P3 C32 C37 C36 173.37(17) . . . . ?
